data_2201880
loop_
_publ_author_name
'Sundari Bhaskaran'
'M. Yogavel'
'V. Rajakannan'
'R. Krishna'
'D. Velmurugan'
'V. Raghukumar'

_publ_section_title
5-Amino-4-(4-dimethylaminophenyl)-2-(4-methoxyphenyl)-7-(pyrrolidin-1-yl)-1,6-naphthyridine-8-carbonitrile
_journal_issue 2
_journal_name_full 'Acta Crystallographica Section E'
_journal_page_first o200
_journal_page_last o202
_journal_paper_doi 10.1107/S1600536803001235
_journal_volume 59
_journal_year 2003
_chemical_formula_iupac 'C28 H28 N6 O'
_chemical_formula_moiety 'C28 H28 N6 O'
_chemical_formula_sum 'C28 H28 N6 O'
_chemical_formula_weight 464.56
_chemical_name_systematic
;
5-Amino-4-(4-dimethylaminophenyl)-2-(4-methoxyphenyl)-7-(pyrrolidin-1-yl)-
1,6-naphthyridine-8-carbonitrile
;
_space_group_IT_number 2
_symmetry_cell_setting triclinic
_symmetry_space_group_name_Hall '-P 1'
_symmetry_space_group_name_H-M 'P -1'
_atom_sites_solution_hydrogens geom
_atom_sites_solution_primary direct
_atom_sites_solution_secondary difmap
_audit_creation_method SHELXL-97
_cell_angle_alpha 82.820(10)
_cell_angle_beta 64.040(10)
_cell_angle_gamma 78.320(10)
_cell_formula_units_Z 2
_cell_length_a 10.671(2)
_cell_length_b 10.9740(10)
_cell_length_c 11.826(2)
_cell_measurement_reflns_used 25
_cell_measurement_temperature 293(2)
_cell_measurement_theta_max 35
_cell_measurement_theta_min 10
_cell_volume 1218.3(3)
_computing_cell_refinement 'CAD-4 Software'
_computing_data_collection 'CAD-4 Software (Enraf-Nonius, 1989)'
_computing_data_reduction 'CAD-4 Software'
_computing_molecular_graphics
;
ZORTEP (Zsolnai, 1997) and PLATON (Spek, 1990)
;
_computing_publication_material 'SHELXL97 and PARST (Nardelli, 1995)'
_computing_structure_refinement 'SHELXL97 (Sheldrick, 1997)'
_computing_structure_solution 'SHELXS97 (Sheldrick, 1997)'
_diffrn_ambient_temperature 293(2)
_diffrn_measured_fraction_theta_full 1.000
_diffrn_measured_fraction_theta_max 1.000
_diffrn_measurement_device_type 'Enraf-Nonius CAD-4'
_diffrn_measurement_method \w/2\q
_diffrn_radiation_monochromator graphite
_diffrn_radiation_source 'fine-focus sealed tube'
_diffrn_radiation_type CuK\a
_diffrn_radiation_wavelength 1.54180
_diffrn_reflns_av_R_equivalents 0.1002
_diffrn_reflns_av_sigmaI/netI 0.2381
_diffrn_reflns_limit_h_max 13
_diffrn_reflns_limit_h_min -12
_diffrn_reflns_limit_k_max 13
_diffrn_reflns_limit_k_min 0
_diffrn_reflns_limit_l_max 14
_diffrn_reflns_limit_l_min -14
_diffrn_reflns_number 5192
_diffrn_reflns_theta_full 71.89
_diffrn_reflns_theta_max 71.89
_diffrn_reflns_theta_min 4.12
_diffrn_standards_decay_% none
_diffrn_standards_interval_count 200
_diffrn_standards_number 3
_exptl_absorpt_coefficient_mu 0.637
_exptl_absorpt_correction_type none
_exptl_crystal_colour Yellow
_exptl_crystal_density_diffrn 1.266
_exptl_crystal_density_meas ?
_exptl_crystal_density_method 'not measured'
_exptl_crystal_description Parallelepiped
_exptl_crystal_F_000 492
_exptl_crystal_size_max 0.48
_exptl_crystal_size_mid 0.34
_exptl_crystal_size_min 0.28
_refine_diff_density_max 0.223
_refine_diff_density_min -0.263
_refine_ls_extinction_method none
_refine_ls_goodness_of_fit_ref 0.902
_refine_ls_hydrogen_treatment constr
_refine_ls_matrix_type full
_refine_ls_number_parameters 319
_refine_ls_number_reflns 4789
_refine_ls_number_restraints 0
_refine_ls_restrained_S_all 0.902
_refine_ls_R_factor_all 0.2872
_refine_ls_R_factor_gt 0.0669
_refine_ls_shift/su_max <0.001
_refine_ls_shift/su_mean <0.001
_refine_ls_structure_factor_coef Fsqd
_refine_ls_weighting_details 'calc w = 1/[\s^2^(Fo^2^)+(0.0694P)^2^] where P = (Fo^2^+2Fc^2^)/3'
_refine_ls_weighting_scheme calc
_refine_ls_wR_factor_gt 0.1317
_refine_ls_wR_factor_ref 0.1956
_reflns_number_gt 1438
_reflns_number_total 4789
_reflns_threshold_expression I>2\s(I)
_cod_data_source_file ci6195.cif
_cod_data_source_block I
_cod_depositor_comments
;
The following automatic conversions were performed:
'_symmetry_cell_setting' value 'Triclinic' changed to 'triclinic'
according to '/home/saulius/struct/CIF-dictionaries/cif_core.dic'
dictionary named 'cif_core.dic' version 2.4.1 from 2010-06-29.

Automatic conversion script
Id: cif_fix_enum 1527 2010-12-29 10:47:43Z saulius 

The following automatic conversions were performed:

'_symmetry_cell_setting' value 'Triclinic' changed to 'triclinic'
according to /home/saulius/struct/CIF-dictionaries/cif_core.dic
dictionary named 'cif_core.dic' version 2.4.1 from 2010-06-29.

Automatic conversion script
Id: cif_fix_values 1715 2011-07-08 13:25:40Z adriana 

The following automatic conversions were performed:

'_exptl_crystal_density_meas' value 'none' was changed to '?' - the
value is perceived as not measured.

Automatic conversion script
Id: cif_fix_values 3008 2015-01-20 13:52:24Z robertas 
;
_cod_database_code 2201880
_cod_database_fobs_code 2201880

loop_
_symmetry_equiv_pos_as_xyz
'x, y, z'
'-x, -y, -z'

loop_
_atom_site_label
_atom_site_fract_x
_atom_site_fract_y
_atom_site_fract_z
_atom_site_U_iso_or_equiv
_atom_site_adp_type
_atom_site_calc_flag
_atom_site_refinement_flags
_atom_site_occupancy
_atom_site_disorder_assembly
_atom_site_disorder_group
_atom_site_type_symbol
N1 -0.1258(4) 0.3095(4) 0.3983(4) 0.0395(11) Uani d . 1 . . N
C2 -0.0682(5) 0.2280(5) 0.3085(5) 0.0377(13) Uani d . 1 . . C
C3 0.0578(5) 0.1435(5) 0.2921(5) 0.0471(15) Uani d . 1 . . C
H3 0.0950 0.0862 0.2291 0.057 Uiso calc R 1 . . H
C4 0.1256(5) 0.1444(5) 0.3667(5) 0.0396(14) Uani d . 1 . . C
C5 0.1185(5) 0.2460(5) 0.5528(5) 0.0476(15) Uani d . 1 . . C
N6 0.0516(4) 0.3237(4) 0.6466(4) 0.0461(12) Uani d . 1 . . N
C7 -0.0733(5) 0.3979(5) 0.6606(5) 0.0393(14) Uani d . 1 . . C
C8 -0.1323(5) 0.3958(5) 0.5763(5) 0.0413(14) Uani d . 1 . . C
C9 -0.0623(5) 0.3109(5) 0.4767(5) 0.0389(13) Uani d . 1 . . C
C10 0.0656(5) 0.2302(5) 0.4630(4) 0.0353(13) Uani d . 1 . . C
N11 0.2410(4) 0.1791(4) 0.5484(4) 0.0754(18) Uani d . 1 . . N
H11A 0.2698 0.1888 0.6037 0.091 Uiso calc R 1 . . H
H11B 0.2905 0.1267 0.4903 0.091 Uiso calc R 1 . . H
C12 -0.2571(6) 0.4760(5) 0.5797(5) 0.0441(14) Uani d . 1 . . C
N13 -0.3585(5) 0.5369(4) 0.5805(4) 0.0650(16) Uani d . 1 . . N
N14 -0.1300(4) 0.4681(4) 0.7612(4) 0.0453(12) Uani d . 1 . . N
C15 -0.0572(5) 0.4688(5) 0.8414(5) 0.0502(15) Uani d . 1 . . C
H15A 0.0350 0.4929 0.7929 0.060 Uiso calc R 1 . . H
H15B -0.0458 0.3875 0.8819 0.060 Uiso calc R 1 . . H
C16 -0.1536(6) 0.5640(6) 0.9369(5) 0.0670(19) Uani d . 1 . . C
H16A -0.1533 0.5388 1.0184 0.080 Uiso calc R 1 . . H
H16B -0.1231 0.6444 0.9111 0.080 Uiso calc R 1 . . H
C17 -0.2976(6) 0.5709(6) 0.9436(6) 0.077(2) Uani d . 1 . . C
H17A -0.3528 0.6532 0.9664 0.093 Uiso calc R 1 . . H
H17B -0.3472 0.5098 1.0049 0.093 Uiso calc R 1 . . H
C18 -0.2713(5) 0.5431(5) 0.8119(5) 0.0544(16) Uani d . 1 . . C
H18A -0.3411 0.4969 0.8145 0.065 Uiso calc R 1 . . H
H18B -0.2744 0.6194 0.7614 0.065 Uiso calc R 1 . . H
C19 -0.1433(5) 0.2290(5) 0.2281(5) 0.0403(13) Uani d . 1 . . C
C20 -0.2803(5) 0.2950(5) 0.2640(5) 0.0487(15) Uani d . 1 . . C
H20 -0.3246 0.3376 0.3384 0.058 Uiso calc R 1 . . H
C21 -0.3494(6) 0.2968(5) 0.1899(5) 0.0550(16) Uani d . 1 . . C
H21 -0.4408 0.3408 0.2149 0.066 Uiso calc R 1 . . H
C22 -0.2866(6) 0.2346(5) 0.0782(5) 0.0481(15) Uani d . 1 . . C
C23 -0.1529(6) 0.1696(5) 0.0417(5) 0.0536(16) Uani d . 1 . . C
H23 -0.1089 0.1275 -0.0330 0.064 Uiso calc R 1 . . H
C24 -0.0831(5) 0.1669(5) 0.1174(5) 0.0515(16) Uani d . 1 . . C
H24 0.0077 0.1216 0.0925 0.062 Uiso calc R 1 . . H
O25 -0.3679(4) 0.2459(4) 0.0125(4) 0.0654(12) Uani d . 1 . . O
C26 -0.3065(6) 0.1823(6) -0.1023(5) 0.084(2) Uani d . 1 . . C
H26A -0.2186 0.2093 -0.1572 0.126 Uiso calc R 1 . . H
H26B -0.3698 0.2005 -0.1424 0.126 Uiso calc R 1 . . H
H26C -0.2900 0.0942 -0.0848 0.126 Uiso calc R 1 . . H
C27 0.2579(5) 0.0528(5) 0.3403(4) 0.0368(13) Uani d . 1 . . C
C28 0.2544(5) -0.0629(5) 0.4007(5) 0.0473(15) Uani d . 1 . . C
H28 0.1681 -0.0825 0.4601 0.057 Uiso calc R 1 . . H
C29 0.3749(5) -0.1511(5) 0.3763(5) 0.0464(15) Uani d . 1 . . C
H29 0.3678 -0.2289 0.4177 0.056 Uiso calc R 1 . . H
C30 0.5056(5) -0.1246(5) 0.2910(5) 0.0381(13) Uani d . 1 . . C
C31 0.5092(5) -0.0098(5) 0.2276(6) 0.0667(19) Uani d . 1 . . C
H31 0.5950 0.0094 0.1667 0.080 Uiso calc R 1 . . H
C32 0.3872(5) 0.0773(5) 0.2532(6) 0.0649(19) Uani d . 1 . . C
H32 0.3933 0.1543 0.2100 0.078 Uiso calc R 1 . . H
N33 0.6291(4) -0.2099(4) 0.2697(4) 0.0451(12) Uani d . 1 . . N
C34 0.7566(5) -0.1850(5) 0.1593(5) 0.072(2) Uani d . 1 . . C
H34A 0.7421 -0.1845 0.0847 0.108 Uiso calc R 1 . . H
H34B 0.8347 -0.2487 0.1551 0.108 Uiso calc R 1 . . H
H34C 0.7768 -0.1054 0.1658 0.108 Uiso calc R 1 . . H
C35 0.6193(6) -0.3416(5) 0.2978(5) 0.0638(18) Uani d . 1 . . C
H35A 0.5567 -0.3536 0.3848 0.096 Uiso calc R 1 . . H
H35B 0.7114 -0.3885 0.2816 0.096 Uiso calc R 1 . . H
H35C 0.5835 -0.3694 0.2457 0.096 Uiso calc R 1 . . H

loop_
_atom_site_aniso_label
_atom_site_aniso_U_11
_atom_site_aniso_U_22
_atom_site_aniso_U_33
_atom_site_aniso_U_12
_atom_site_aniso_U_13
_atom_site_aniso_U_23
N1 0.035(2) 0.038(3) 0.040(3) 0.001(2) -0.015(2) -0.003(2)
C2 0.030(3) 0.040(3) 0.038(3) 0.002(3) -0.012(2) -0.006(3)
C3 0.041(3) 0.050(4) 0.051(4) 0.005(3) -0.021(3) -0.019(3)
C4 0.033(3) 0.037(3) 0.045(3) 0.003(3) -0.014(3) -0.013(3)
C5 0.040(3) 0.044(4) 0.066(4) 0.001(3) -0.030(3) -0.011(3)
N6 0.043(3) 0.048(3) 0.052(3) 0.005(2) -0.026(2) -0.016(2)
C7 0.036(3) 0.033(3) 0.047(3) -0.005(3) -0.016(3) -0.002(3)
C8 0.033(3) 0.038(3) 0.046(3) 0.009(3) -0.014(3) -0.011(3)
C9 0.032(3) 0.042(4) 0.036(3) -0.006(3) -0.010(2) 0.002(3)
C10 0.031(3) 0.035(3) 0.039(3) 0.002(2) -0.016(2) -0.005(3)
N11 0.057(3) 0.091(4) 0.094(4) 0.033(3) -0.052(3) -0.058(3)
C12 0.046(3) 0.045(4) 0.038(3) -0.002(3) -0.015(3) -0.011(3)
N13 0.050(3) 0.079(4) 0.065(3) 0.022(3) -0.032(3) -0.025(3)
N14 0.041(3) 0.051(3) 0.048(3) 0.007(2) -0.024(2) -0.019(2)
C15 0.052(3) 0.044(4) 0.054(4) 0.004(3) -0.025(3) -0.013(3)
C16 0.072(4) 0.066(5) 0.067(4) -0.008(4) -0.030(4) -0.023(4)
C17 0.060(4) 0.095(5) 0.066(4) 0.022(4) -0.025(3) -0.025(4)
C18 0.054(3) 0.055(4) 0.046(4) 0.006(3) -0.017(3) -0.013(3)
C19 0.042(3) 0.035(3) 0.037(3) -0.007(3) -0.011(3) 0.000(3)
C20 0.044(3) 0.060(4) 0.044(3) 0.006(3) -0.023(3) -0.012(3)
C21 0.050(4) 0.062(4) 0.057(4) 0.007(3) -0.029(3) -0.018(3)
C22 0.055(4) 0.048(4) 0.049(4) -0.010(3) -0.030(3) 0.004(3)
C23 0.060(4) 0.061(4) 0.044(3) -0.008(3) -0.024(3) -0.012(3)
C24 0.038(3) 0.057(4) 0.054(4) 0.006(3) -0.015(3) -0.017(3)
O25 0.071(3) 0.082(3) 0.058(3) -0.008(2) -0.041(2) -0.009(2)
C26 0.088(5) 0.113(6) 0.067(5) -0.018(5) -0.042(4) -0.023(4)
C27 0.032(3) 0.039(3) 0.036(3) -0.007(3) -0.010(2) -0.005(3)
C28 0.030(3) 0.048(4) 0.050(4) -0.006(3) -0.004(3) -0.001(3)
C29 0.034(3) 0.043(3) 0.052(3) 0.004(3) -0.015(3) 0.005(3)
C30 0.030(3) 0.036(3) 0.046(3) -0.003(3) -0.014(3) -0.009(3)
C31 0.033(3) 0.047(4) 0.086(5) 0.004(3) -0.002(3) 0.008(4)
C32 0.039(3) 0.034(4) 0.092(5) -0.005(3) -0.004(3) 0.009(3)
N33 0.031(2) 0.045(3) 0.051(3) 0.003(2) -0.013(2) -0.004(2)
C34 0.046(4) 0.066(4) 0.077(5) 0.013(3) -0.009(3) -0.007(4)
C35 0.058(4) 0.048(4) 0.085(5) 0.004(3) -0.034(4) -0.007(3)

loop_
_atom_type_symbol
_atom_type_description
_atom_type_scat_dispersion_real
_atom_type_scat_dispersion_imag
_atom_type_scat_source
C C 0.0181 0.0091 'International Tables Vol C Tables 4.2.6.8 and 6.1.1.4'
H H 0.0000 0.0000 'International Tables Vol C Tables 4.2.6.8 and 6.1.1.4'
N N 0.0311 0.0180 'International Tables Vol C Tables 4.2.6.8 and 6.1.1.4'
O O 0.0492 0.0322 'International Tables Vol C Tables 4.2.6.8 and 6.1.1.4'

loop_
_geom_angle_atom_site_label_1
_geom_angle_atom_site_label_2
_geom_angle_atom_site_label_3
_geom_angle
C2 N1 C9 118.8(4)
N1 C2 C3 121.1(5)
N1 C2 C19 116.5(4)
C3 C2 C19 122.4(5)
C4 C3 C2 121.5(5)
C4 C3 H3 119.2
C2 C3 H3 119.2
C3 C4 C10 118.1(4)
C3 C4 C27 117.1(4)
C10 C4 C27 124.8(5)
N6 C5 N11 114.5(5)
N6 C5 C10 124.0(5)
N11 C5 C10 121.5(5)
C5 N6 C7 120.2(5)
N14 C7 N6 113.3(5)
N14 C7 C8 125.4(5)
N6 C7 C8 121.3(5)
C7 C8 C12 124.6(5)
C7 C8 C9 118.7(5)
C12 C8 C9 116.7(5)
N1 C9 C10 122.5(5)
N1 C9 C8 116.8(4)
C10 C9 C8 120.7(5)
C4 C10 C9 117.9(5)
C4 C10 C5 127.2(4)
C9 C10 C5 114.9(5)
C5 N11 H11A 120.0
C5 N11 H11B 120.0
H11A N11 H11B 120.0
N13 C12 C8 177.3(6)
C7 N14 C18 126.4(5)
C7 N14 C15 121.7(4)
C18 N14 C15 111.7(4)
N14 C15 C16 103.7(4)
N14 C15 H15A 111.0
C16 C15 H15A 111.0
N14 C15 H15B 111.0
C16 C15 H15B 111.0
H15A C15 H15B 109.0
C17 C16 C15 106.4(5)
C17 C16 H16A 110.4
C15 C16 H16A 110.4
C17 C16 H16B 110.4
C15 C16 H16B 110.4
H16A C16 H16B 108.6
C16 C17 C18 104.4(5)
C16 C17 H17A 110.9
C18 C17 H17A 110.9
C16 C17 H17B 110.9
C18 C17 H17B 110.9
H17A C17 H17B 108.9
N14 C18 C17 104.3(4)
N14 C18 H18A 110.9
C17 C18 H18A 110.9
N14 C18 H18B 110.9
C17 C18 H18B 110.9
H18A C18 H18B 108.9
C24 C19 C20 117.6(5)
C24 C19 C2 122.7(5)
C20 C19 C2 119.7(5)
C21 C20 C19 119.9(5)
C21 C20 H20 120.0
C19 C20 H20 120.0
C20 C21 C22 121.7(5)
C20 C21 H21 119.2
C22 C21 H21 119.2
C23 C22 O25 125.5(5)
C23 C22 C21 119.2(5)
O25 C22 C21 115.3(5)
C22 C23 C24 119.2(5)
C22 C23 H23 120.4
C24 C23 H23 120.4
C19 C24 C23 122.5(5)
C19 C24 H24 118.8
C23 C24 H24 118.8
C22 O25 C26 116.6(4)
O25 C26 H26A 109.5
O25 C26 H26B 109.5
H26A C26 H26B 109.5
O25 C26 H26C 109.5
H26A C26 H26C 109.5
H26B C26 H26C 109.5
C32 C27 C28 116.8(5)
C32 C27 C4 122.2(5)
C28 C27 C4 120.9(5)
C27 C28 C29 122.3(5)
C27 C28 H28 118.8
C29 C28 H28 118.8
C30 C29 C28 120.6(5)
C30 C29 H29 119.7
C28 C29 H29 119.7
C29 C30 C31 117.2(5)
C29 C30 N33 121.6(5)
C31 C30 N33 121.2(5)
C30 C31 C32 121.2(5)
C30 C31 H31 119.4
C32 C31 H31 119.4
C27 C32 C31 121.7(5)
C27 C32 H32 119.1
C31 C32 H32 119.1
C30 N33 C35 118.7(4)
C30 N33 C34 116.9(4)
C35 N33 C34 114.2(4)
N33 C34 H34A 109.5
N33 C34 H34B 109.5
H34A C34 H34B 109.5
N33 C34 H34C 109.5
H34A C34 H34C 109.5
H34B C34 H34C 109.5
N33 C35 H35A 109.5
N33 C35 H35B 109.5
H35A C35 H35B 109.5
N33 C35 H35C 109.5
H35A C35 H35C 109.5
H35B C35 H35C 109.5

loop_
_geom_bond_atom_site_label_1
_geom_bond_atom_site_label_2
_geom_bond_site_symmetry_2
_geom_bond_distance
_geom_bond_publ_flag
N1 C2 . 1.322(5) ?
N1 C9 . 1.370(6) ?
C2 C3 . 1.420(6) ?
C2 C19 . 1.486(6) ?
C3 C4 . 1.366(6) ?
C3 H3 . 0.93 ?
C4 C10 . 1.407(6) ?
C4 C27 . 1.490(6) ?
C5 N6 . 1.329(6) ?
C5 N11 . 1.346(6) ?
C5 C10 . 1.445(7) ?
N6 C7 . 1.367(6) ?
C7 N14 . 1.336(6) ?
C7 C8 . 1.399(6) ?
C8 C12 . 1.426(7) ?
C8 C9 . 1.427(6) ?
C9 C10 . 1.423(6) ?
N11 H11A . 0.86 ?
N11 H11B . 0.86 ?
C12 N13 . 1.148(6) ?
N14 C18 . 1.463(6) ?
N14 C15 . 1.466(6) ?
C15 C16 . 1.506(6) ?
C15 H15A . 0.97 ?
C15 H15B . 0.97 ?
C16 C17 . 1.490(7) ?
C16 H16A . 0.97 ?
C16 H16B . 0.97 ?
C17 C18 . 1.517(7) ?
C17 H17A . 0.97 ?
C17 H17B . 0.97 ?
C18 H18A . 0.97 ?
C18 H18B . 0.97 ?
C19 C24 . 1.378(6) ?
C19 C20 . 1.395(6) ?
C20 C21 . 1.367(6) ?
C20 H20 . 0.93 ?
C21 C22 . 1.387(7) ?
C21 H21 . 0.93 ?
C22 C23 . 1.363(6) ?
C22 O25 . 1.376(6) ?
C23 C24 . 1.387(7) ?
C23 H23 . 0.93 ?
C24 H24 . 0.93 ?
O25 C26 . 1.427(6) ?
C26 H26A . 0.96 ?
C26 H26B . 0.96 ?
C26 H26C . 0.96 ?
C27 C32 . 1.369(6) ?
C27 C28 . 1.376(6) ?
C28 C29 . 1.383(6) ?
C28 H28 . 0.93 ?
C29 C30 . 1.380(6) ?
C29 H29 . 0.93 ?
C30 C31 . 1.382(6) ?
C30 N33 . 1.395(5) ?
C31 C32 . 1.387(6) ?
C31 H31 . 0.93 ?
C32 H32 . 0.93 ?
N33 C35 . 1.456(6) ?
N33 C34 . 1.461(6) ?
C34 H34A . 0.96 ?
C34 H34B . 0.96 ?
C34 H34C . 0.96 ?
C35 H35A . 0.96 ?
C35 H35B . 0.96 ?
C35 H35C . 0.96 ?

loop_
_geom_hbond_atom_site_label_D
_geom_hbond_atom_site_label_H
_geom_hbond_atom_site_label_A
_geom_hbond_site_symmetry_A
_geom_hbond_distance_DH
_geom_hbond_distance_HA
_geom_hbond_distance_DA
_geom_hbond_angle_DHA
_geom_hbond_publ_flag
N11 H11A N33 2_656 0.86 2.25 3.106(6) 173 no

loop_
_geom_torsion_atom_site_label_1
_geom_torsion_atom_site_label_2
_geom_torsion_atom_site_label_3
_geom_torsion_atom_site_label_4
_geom_torsion
C9 N1 C2 C3 -0.5(7)
C9 N1 C2 C19 178.8(5)
N1 C2 C3 C4 -1.1(8)
C19 C2 C3 C4 179.7(5)
C2 C3 C4 C10 1.3(8)
C2 C3 C4 C27 -179.3(5)
N11 C5 N6 C7 179.3(5)
C10 C5 N6 C7 -2.0(8)
C5 N6 C7 N14 178.0(5)
C5 N6 C7 C8 -1.1(8)
N14 C7 C8 C12 5.2(9)
N6 C7 C8 C12 -175.7(5)
N14 C7 C8 C9 -176.8(5)
N6 C7 C8 C9 2.3(8)
C2 N1 C9 C10 1.8(7)
C2 N1 C9 C8 -176.7(5)
C7 C8 C9 N1 178.3(5)
C12 C8 C9 N1 -3.6(7)
C7 C8 C9 C10 -0.3(8)
C12 C8 C9 C10 177.9(5)
C3 C4 C10 C9 0.0(7)
C27 C4 C10 C9 -179.4(5)
C3 C4 C10 C5 179.3(6)
C27 C4 C10 C5 0.0(9)
N1 C9 C10 C4 -1.6(8)
C8 C9 C10 C4 176.9(5)
N1 C9 C10 C5 179.0(5)
C8 C9 C10 C5 -2.5(7)
N6 C5 C10 C4 -175.6(6)
N11 C5 C10 C4 3.0(9)
N6 C5 C10 C9 3.8(8)
N11 C5 C10 C9 -177.6(5)
N6 C7 N14 C18 -170.6(5)
C8 C7 N14 C18 8.5(9)
N6 C7 N14 C15 3.8(7)
C8 C7 N14 C15 -177.0(5)
C7 N14 C15 C16 177.1(5)
C18 N14 C15 C16 -7.8(6)
N14 C15 C16 C17 24.3(6)
C15 C16 C17 C18 -31.4(6)
C7 N14 C18 C17 163.6(5)
C15 N14 C18 C17 -11.3(6)
C16 C17 C18 N14 25.9(6)
N1 C2 C19 C24 167.4(5)
C3 C2 C19 C24 -13.4(8)
N1 C2 C19 C20 -12.5(7)
C3 C2 C19 C20 166.7(5)
C24 C19 C20 C21 -0.3(8)
C2 C19 C20 C21 179.6(5)
C19 C20 C21 C22 -0.2(9)
C20 C21 C22 C23 0.3(9)
C20 C21 C22 O25 -179.2(5)
O25 C22 C23 C24 179.6(5)
C21 C22 C23 C24 0.2(9)
C20 C19 C24 C23 0.8(8)
C2 C19 C24 C23 -179.1(5)
C22 C23 C24 C19 -0.8(9)
C23 C22 O25 C26 0.9(8)
C21 C22 O25 C26 -179.6(5)
C3 C4 C27 C32 86.5(7)
C10 C4 C27 C32 -94.1(7)
C3 C4 C27 C28 -91.5(6)
C10 C4 C27 C28 87.8(7)
C32 C27 C28 C29 0.3(8)
C4 C27 C28 C29 178.5(5)
C27 C28 C29 C30 1.6(8)
C28 C29 C30 C31 -3.2(8)
C28 C29 C30 N33 176.8(5)
C29 C30 C31 C32 3.0(9)
N33 C30 C31 C32 -176.9(5)
C28 C27 C32 C31 -0.5(9)
C4 C27 C32 C31 -178.7(6)
C30 C31 C32 C27 -1.2(10)
C29 C30 N33 C35 23.6(7)
C31 C30 N33 C35 -156.5(5)
C29 C30 N33 C34 166.9(5)
C31 C30 N33 C34 -13.2(7)

loop_
_cod_related_entry_id
_cod_related_entry_database
_cod_related_entry_code
1 ChemSpider 21131979
